data_2220557
loop_
_publ_author_name
'Santos, Suseanne K. M.'
'Neves Filho, Ricardo A. W.'
'Bortoluzzi, Adailton J.'
'Srivastava, Rajendra M.'

_publ_section_title
;
 3-[3-(3-Fluorophenyl)-1,2,4-oxadiazol-5-yl]propionic acid
;
_journal_coeditor_code IS2367
_journal_issue 1
_journal_name_full 'Acta Crystallographica Section E'
_journal_page_first o146
_journal_paper_doi 10.1107/S1600536808042001
_journal_volume 65
_journal_year 2009
_chemical_formula_iupac 'C11 H9 F N2 O3'
_chemical_formula_moiety 'C11 H9 F N2 O3'
_chemical_formula_sum 'C11 H9 F N2 O3'
_chemical_formula_weight 236.20
_chemical_name_systematic
;
3-[3-(3-Fluorophenyl)-1,2,4-oxadiazol-5-yl]propionic acid
;
_space_group_IT_number 2
_symmetry_cell_setting triclinic
_symmetry_space_group_name_Hall '-P 1'
_symmetry_space_group_name_H-M 'P -1'
_atom_sites_solution_hydrogens geom
_atom_sites_solution_primary direct
_atom_sites_solution_secondary difmap
_audit_creation_method SHELXL-97
_cell_angle_alpha 85.769(5)
_cell_angle_beta 87.965(7)
_cell_angle_gamma 81.252(7)
_cell_formula_units_Z 2
_cell_length_a 5.0550(10)
_cell_length_b 5.9050(10)
_cell_length_c 17.9670(10)
_cell_measurement_reflns_used 25
_cell_measurement_temperature 293(2)
_cell_measurement_theta_max 18.84
_cell_measurement_theta_min 5.01
_cell_volume 528.47(14)
_computing_cell_refinement 'CAD-4 Software (Enraf--Nonius, 1989)'
_computing_data_collection 'CAD-4 Software (Enraf--Nonius, 1989)'
_computing_data_reduction 'HELENA (Spek, 1996)'
_computing_molecular_graphics 'PLATON (Spek, 2003) and Mercury (Macrae <i>et al.</i>,  2006)'
_computing_publication_material 'SHELXL97 (Sheldrick, 2008)'
_computing_structure_refinement 'SHELXL97 (Sheldrick, 2008)'
_computing_structure_solution 'SIR97 (Altomare <i>et al.</i>,  1999)'
_diffrn_ambient_temperature 293(2)
_diffrn_measured_fraction_theta_full 0.997
_diffrn_measured_fraction_theta_max 0.997
_diffrn_measurement_device_type 'Enraf--Nonius CAD-4'
_diffrn_measurement_method \w--2\q
_diffrn_radiation_monochromator graphite
_diffrn_radiation_source 'fine-focus sealed tube'
_diffrn_radiation_type MoK\a
_diffrn_radiation_wavelength 0.71069
_diffrn_reflns_av_R_equivalents 0.0100
_diffrn_reflns_av_sigmaI/netI 0.0251
_diffrn_reflns_limit_h_max 6
_diffrn_reflns_limit_h_min -6
_diffrn_reflns_limit_k_max 7
_diffrn_reflns_limit_k_min -7
_diffrn_reflns_limit_l_max 0
_diffrn_reflns_limit_l_min -22
_diffrn_reflns_number 2136
_diffrn_reflns_theta_full 25.96
_diffrn_reflns_theta_max 25.96
_diffrn_reflns_theta_min 1.14
_diffrn_standards_decay_% 1
_diffrn_standards_interval_count 200
_diffrn_standards_number 3
_exptl_absorpt_coefficient_mu 0.121
_exptl_absorpt_correction_type none
_exptl_crystal_colour Colorless
_exptl_crystal_density_diffrn 1.484
_exptl_crystal_density_method 'not measured'
_exptl_crystal_description 'irregular plate'
_exptl_crystal_F_000 244
_exptl_crystal_size_max 0.50
_exptl_crystal_size_mid 0.33
_exptl_crystal_size_min 0.07
_refine_diff_density_max 0.205
_refine_diff_density_min -0.206
_refine_ls_extinction_method none
_refine_ls_goodness_of_fit_ref 1.055
_refine_ls_hydrogen_treatment mixed
_refine_ls_matrix_type full
_refine_ls_number_parameters 158
_refine_ls_number_reflns 2066
_refine_ls_number_restraints 0
_refine_ls_restrained_S_all 1.055
_refine_ls_R_factor_all 0.0618
_refine_ls_R_factor_gt 0.0389
_refine_ls_shift/su_max 0.000
_refine_ls_shift/su_mean 0.000
_refine_ls_structure_factor_coef Fsqd
_refine_ls_weighting_details 'calc w=1/[\s^2^(Fo^2^)+(0.0583P)^2^+0.0868P] where P=(Fo^2^+2Fc^2^)/3'
_refine_ls_weighting_scheme calc
_refine_ls_wR_factor_gt 0.1011
_refine_ls_wR_factor_ref 0.1124
_reflns_number_gt 1557
_reflns_number_total 2066
_reflns_threshold_expression I>2\s(I)
_cod_data_source_file is2367.cif
_cod_data_source_block I
_cod_depositor_comments
;
The following automatic conversions were performed:
'_symmetry_cell_setting' value 'Triclinic' changed to 'triclinic'
according to '/home/saulius/struct/CIF-dictionaries/cif_core.dic'
dictionary named 'cif_core.dic' version 2.4.1 from 2010-06-29.

Automatic conversion script
Id: cif_fix_enum 1527 2010-12-29 10:47:43Z saulius 

The following automatic conversions were performed:

'_symmetry_cell_setting' value 'Triclinic' changed to 'triclinic'
according to /home/saulius/struct/CIF-dictionaries/cif_core.dic
dictionary named 'cif_core.dic' version 2.4.1 from 2010-06-29.

Automatic conversion script
Id: cif_fix_values 1715 2011-07-08 13:25:40Z adriana 
;
_cod_database_code 2220557
_cod_database_fobs_code 2220557

loop_
_symmetry_equiv_pos_as_xyz
'x, y, z'
'-x, -y, -z'

loop_
_atom_site_type_symbol
_atom_site_label
_atom_site_fract_x
_atom_site_fract_y
_atom_site_fract_z
_atom_site_U_iso_or_equiv
_atom_site_adp_type
_atom_site_calc_flag
_atom_site_refinement_flags
_atom_site_occupancy
_atom_site_disorder_assembly
_atom_site_disorder_group
C C3 0.1073(3) -0.0359(3) 0.24108(9) 0.0403(4) Uani d . 1 . .
C C5 -0.1973(3) 0.0022(3) 0.32245(9) 0.0412(4) Uani d . 1 . .
C C6 -0.4105(3) 0.0731(3) 0.37879(10) 0.0463(4) Uani d . 1 . .
H H6A -0.3429 0.0278 0.4284 0.056 Uiso calc R 1 . .
H H6B -0.5616 -0.0064 0.3722 0.056 Uiso calc R 1 . .
C C7 -0.5043(3) 0.3291(3) 0.37270(10) 0.0476(4) Uani d . 1 . .
H H7A -0.3529 0.4086 0.3788 0.057 Uiso calc R 1 . .
H H7B -0.5738 0.3741 0.3233 0.057 Uiso calc R 1 . .
C C8 -0.7169(3) 0.4009(3) 0.42998(9) 0.0422(4) Uani d . 1 . .
C C11 0.3022(3) 0.0236(3) 0.18257(9) 0.0415(4) Uani d . 1 . .
C C12 0.2778(4) 0.2461(3) 0.15009(10) 0.0522(4) Uani d . 1 . .
H H12 0.1426 0.3584 0.1660 0.063 Uiso calc R 1 . .
C C13 0.4575(4) 0.2996(4) 0.09349(11) 0.0618(5) Uani d . 1 . .
H H13 0.4413 0.4485 0.0715 0.074 Uiso calc R 1 . .
C C14 0.6588(4) 0.1352(4) 0.06958(11) 0.0594(5) Uani d . 1 . .
H H14 0.7785 0.1708 0.0316 0.071 Uiso calc R 1 . .
C C15 0.6783(3) -0.0823(3) 0.10322(10) 0.0534(5) Uani d . 1 . .
C C16 0.5063(3) -0.1432(3) 0.15924(10) 0.0483(4) Uani d . 1 . .
H H16 0.5256 -0.2923 0.1811 0.058 Uiso calc R 1 . .
N N2 0.0849(3) -0.2473(3) 0.26222(9) 0.0552(4) Uani d . 1 . .
N N4 -0.0667(3) 0.1270(2) 0.27700(8) 0.0437(3) Uani d . 1 . .
O O1 -0.1230(2) -0.2237(2) 0.31750(7) 0.0555(4) Uani d . 1 . .
O O9 -0.8599(2) 0.2685(2) 0.45969(7) 0.0547(3) Uani d . 1 . .
O O10 -0.7395(3) 0.6168(2) 0.44456(8) 0.0551(3) Uani d . 1 . .
F F17 0.8776(2) -0.2448(2) 0.07982(7) 0.0822(4) Uani d . 1 . .
H H10 -0.885(6) 0.660(5) 0.4800(16) 0.102(8) Uiso d . 1 . .

loop_
_atom_site_aniso_label
_atom_site_aniso_U_11
_atom_site_aniso_U_22
_atom_site_aniso_U_33
_atom_site_aniso_U_12
_atom_site_aniso_U_13
_atom_site_aniso_U_23
C3 0.0353(8) 0.0424(8) 0.0424(8) -0.0037(6) 0.0030(7) -0.0040(7)
C5 0.0372(8) 0.0418(8) 0.0440(9) -0.0059(6) 0.0037(7) -0.0008(7)
C6 0.0424(9) 0.0479(9) 0.0476(9) -0.0091(7) 0.0116(7) 0.0011(7)
C7 0.0432(9) 0.0465(9) 0.0510(10) -0.0062(7) 0.0137(7) 0.0019(7)
C8 0.0359(8) 0.0454(9) 0.0442(9) -0.0060(7) 0.0050(7) 0.0014(7)
C11 0.0373(8) 0.0482(9) 0.0402(8) -0.0093(7) 0.0040(6) -0.0076(7)
C12 0.0533(10) 0.0504(10) 0.0511(10) -0.0047(8) 0.0130(8) -0.0059(8)
C13 0.0734(13) 0.0582(12) 0.0543(11) -0.0167(10) 0.0160(9) -0.0023(9)
C14 0.0573(11) 0.0746(14) 0.0489(10) -0.0210(10) 0.0186(9) -0.0092(9)
C15 0.0414(9) 0.0669(12) 0.0518(10) -0.0044(8) 0.0114(8) -0.0165(9)
C16 0.0445(9) 0.0497(10) 0.0503(10) -0.0057(7) 0.0045(8) -0.0070(7)
N2 0.0529(9) 0.0452(8) 0.0633(10) -0.0008(6) 0.0206(7) 0.0004(7)
N4 0.0412(7) 0.0429(7) 0.0468(8) -0.0076(6) 0.0108(6) -0.0045(6)
O1 0.0560(7) 0.0418(7) 0.0646(8) -0.0033(5) 0.0208(6) 0.0038(5)
O9 0.0488(7) 0.0519(7) 0.0636(8) -0.0129(5) 0.0229(6) -0.0052(6)
O10 0.0517(7) 0.0471(7) 0.0665(8) -0.0103(5) 0.0198(6) -0.0077(6)
F17 0.0635(7) 0.0919(10) 0.0841(9) 0.0081(6) 0.0308(6) -0.0145(7)

loop_
_atom_type_symbol
_atom_type_description
_atom_type_scat_dispersion_real
_atom_type_scat_dispersion_imag
_atom_type_scat_source
C C 0.0033 0.0016 'International Tables Vol C Tables 4.2.6.8 and 6.1.1.4'
H H 0.0000 0.0000 'International Tables Vol C Tables 4.2.6.8 and 6.1.1.4'
N N 0.0061 0.0033 'International Tables Vol C Tables 4.2.6.8 and 6.1.1.4'
O O 0.0106 0.0060 'International Tables Vol C Tables 4.2.6.8 and 6.1.1.4'
F F 0.0171 0.0103 'International Tables Vol C Tables 4.2.6.8 and 6.1.1.4'

loop_
_geom_angle_atom_site_label_1
_geom_angle_atom_site_label_2
_geom_angle_atom_site_label_3
_geom_angle_site_symmetry_1
_geom_angle_site_symmetry_3
_geom_angle
_geom_angle_publ_flag
N2 C3 N4 . . 114.80(14) ?
N2 C3 C11 . . 122.14(14) ?
N4 C3 C11 . . 123.06(14) ?
N4 C5 O1 . . 113.59(14) ?
N4 C5 C6 . . 129.61(15) ?
O1 C5 C6 . . 116.79(13) ?
C5 C6 C7 . . 112.30(13) ?
C5 C6 H6A . . 109.1 ?
C7 C6 H6A . . 109.1 ?
C5 C6 H6B . . 109.1 ?
C7 C6 H6B . . 109.1 ?
H6A C6 H6B . . 107.9 ?
C8 C7 C6 . . 112.31(14) ?
C8 C7 H7A . . 109.1 ?
C6 C7 H7A . . 109.1 ?
C8 C7 H7B . . 109.1 ?
C6 C7 H7B . . 109.1 ?
H7A C7 H7B . . 107.9 ?
O9 C8 O10 . . 123.07(15) ?
O9 C8 C7 . . 122.54(15) ?
O10 C8 C7 . . 114.38(14) ?
C12 C11 C16 . . 120.20(15) ?
C12 C11 C3 . . 119.61(15) ?
C16 C11 C3 . . 120.18(15) ?
C11 C12 C13 . . 119.36(17) ?
C11 C12 H12 . . 120.3 ?
C13 C12 H12 . . 120.3 ?
C14 C13 C12 . . 120.87(18) ?
C14 C13 H13 . . 119.6 ?
C12 C13 H13 . . 119.6 ?
C15 C14 C13 . . 118.25(17) ?
C15 C14 H14 . . 120.9 ?
C13 C14 H14 . . 120.9 ?
F17 C15 C14 . . 118.33(16) ?
F17 C15 C16 . . 118.68(18) ?
C14 C15 C16 . . 122.99(17) ?
C15 C16 C11 . . 118.33(17) ?
C15 C16 H16 . . 120.8 ?
C11 C16 H16 . . 120.8 ?
C3 N2 O1 . . 102.97(13) ?
C5 N4 C3 . . 102.40(13) ?
C5 O1 N2 . . 106.23(12) ?
C8 O10 H10 . . 112.6(16) ?

loop_
_geom_bond_atom_site_label_1
_geom_bond_atom_site_label_2
_geom_bond_site_symmetry_2
_geom_bond_distance
_geom_bond_publ_flag
C3 N2 . 1.298(2) ?
C3 N4 . 1.382(2) ?
C3 C11 . 1.475(2) ?
C5 N4 . 1.291(2) ?
C5 O1 . 1.338(2) ?
C5 C6 . 1.486(2) ?
C6 C7 . 1.511(2) ?
C6 H6A . 0.9700 ?
C6 H6B . 0.9700 ?
C7 C8 . 1.497(2) ?
C7 H7A . 0.9700 ?
C7 H7B . 0.9700 ?
C8 O9 . 1.2252(19) ?
C8 O10 . 1.308(2) ?
C11 C12 . 1.387(2) ?
C11 C16 . 1.389(2) ?
C12 C13 . 1.390(3) ?
C12 H12 . 0.9300 ?
C13 C14 . 1.376(3) ?
C13 H13 . 0.9300 ?
C14 C15 . 1.370(3) ?
C14 H14 . 0.9300 ?
C15 F17 . 1.359(2) ?
C15 C16 . 1.370(2) ?
C16 H16 . 0.9300 ?
N2 O1 . 1.4183(19) ?
O10 H10 . 0.97(3) ?

loop_
_geom_hbond_atom_site_label_D
_geom_hbond_atom_site_label_H
_geom_hbond_atom_site_label_A
_geom_hbond_site_symmetry_A
_geom_hbond_distance_DH
_geom_hbond_distance_HA
_geom_hbond_distance_DA
_geom_hbond_angle_DHA
_geom_hbond_publ_flag
O10 H10 O9 2_366 0.97(3) 1.68(3) 2.650(2) 179(3) y

loop_
_geom_torsion_atom_site_label_1
_geom_torsion_atom_site_label_2
_geom_torsion_atom_site_label_3
_geom_torsion_atom_site_label_4
_geom_torsion_site_symmetry_1
_geom_torsion_site_symmetry_2
_geom_torsion_site_symmetry_3
_geom_torsion_site_symmetry_4
_geom_torsion
_geom_torsion_publ_flag
N4 C5 C6 C7 . . . . 8.6(3) ?
O1 C5 C6 C7 . . . . -172.42(15) ?
C5 C6 C7 C8 . . . . -179.36(14) ?
C6 C7 C8 O9 . . . . -23.4(2) ?
C6 C7 C8 O10 . . . . 157.66(15) ?
N2 C3 C11 C12 . . . . 165.28(17) ?
N4 C3 C11 C12 . . . . -14.0(2) ?
N2 C3 C11 C16 . . . . -13.6(2) ?
N4 C3 C11 C16 . . . . 167.08(15) ?
C16 C11 C12 C13 . . . . 0.7(3) ?
C3 C11 C12 C13 . . . . -178.15(17) ?
C11 C12 C13 C14 . . . . -0.2(3) ?
C12 C13 C14 C15 . . . . -0.3(3) ?
C13 C14 C15 F17 . . . . -179.80(17) ?
C13 C14 C15 C16 . . . . 0.2(3) ?
F17 C15 C16 C11 . . . . -179.68(16) ?
C14 C15 C16 C11 . . . . 0.3(3) ?
C12 C11 C16 C15 . . . . -0.8(3) ?
C3 C11 C16 C15 . . . . 178.08(15) ?
N4 C3 N2 O1 . . . . -0.10(19) ?
C11 C3 N2 O1 . . . . -179.48(14) ?
O1 C5 N4 C3 . . . . -0.79(18) ?
C6 C5 N4 C3 . . . . 178.25(16) ?
N2 C3 N4 C5 . . . . 0.54(19) ?
C11 C3 N4 C5 . . . . 179.91(15) ?
N4 C5 O1 N2 . . . . 0.77(19) ?
C6 C5 O1 N2 . . . . -178.40(14) ?
C3 N2 O1 C5 . . . . -0.37(17) ?

loop_
_cod_related_entry_id
_cod_related_entry_database
_cod_related_entry_code
1 ChemSpider 12954303
